data_2228978
loop_
_publ_author_name
'Najafi, Ezzatollah'
'Amini, Mostafa M.'
'Ng, Seik Weng'

_publ_section_title
;
 Di-<i>n</i>-butylbis(thiocyanato-\k<i>N</i>)(1,10-phenanthroline-\k^2^<i>N</i>,<i>N</i>')tin(IV)
;
_journal_coeditor_code BT5460
_journal_issue 2
_journal_name_full 'Acta Crystallographica Section E'
_journal_page_first m210
_journal_paper_doi 10.1107/S1600536811001292
_journal_volume 67
_journal_year 2011
_chemical_formula_iupac '[Sn (C4 H9)2 (N C S)2 (C12 H8 N2]'
_chemical_formula_moiety 'C22 H26 N4 S2 Sn'
_chemical_formula_sum 'C22 H26 N4 S2 Sn'
_chemical_formula_weight 529.28
_chemical_name_systematic
;
Di-<i>n</i>-butylbis(thiocyanato-\k<i>N</i>)(1,10-phenanthroline-
\k^2^<i>N</i>,<i>N</i>')tin(IV)
;
_space_group_IT_number 13
_symmetry_cell_setting monoclinic
_symmetry_space_group_name_Hall '-P 2yac'
_symmetry_space_group_name_H-M 'P 1 2/n 1'
_atom_sites_solution_hydrogens geom
_atom_sites_solution_primary direct
_atom_sites_solution_secondary difmap
_audit_creation_method SHELXL-97
_cell_angle_alpha 90.00
_cell_angle_beta 107.452(2)
_cell_angle_gamma 90.00
_cell_formula_units_Z 4
_cell_length_a 15.0008(3)
_cell_length_b 10.5220(2)
_cell_length_c 15.8359(3)
_cell_measurement_reflns_used 10240
_cell_measurement_temperature 100(2)
_cell_measurement_theta_max 29.4
_cell_measurement_theta_min 2.2
_cell_volume 2384.46(8)
_computing_cell_refinement 'CrysAlis Pro (Agilent Technologies, 2010)'
_computing_data_collection 'CrysAlis Pro (Agilent Technologies, 2010)'
_computing_data_reduction 'CrysAlis Pro (Agilent Technologies, 2010)'
_computing_molecular_graphics 'X-SEED (Barbour, 2001)'
_computing_publication_material 'publCIF (Westrip, 2010)'
_computing_structure_refinement 'SHELXL97 (Sheldrick, 2008)'
_computing_structure_solution 'SHELXS97 (Sheldrick, 2008)'
_diffrn_ambient_temperature 100(2)
_diffrn_detector_area_resol_mean 10.4041
_diffrn_measured_fraction_theta_full 0.969
_diffrn_measured_fraction_theta_max 0.969
_diffrn_measurement_device_type
;
Agilent Technologies SuperNova (Dual, Cu at zero) diffractometer with an Atlas
detector
;
_diffrn_measurement_method \w
_diffrn_radiation_monochromator Mirror
_diffrn_radiation_source 'SuperNova (Mo) X-ray Source'
_diffrn_radiation_type MoK\a
_diffrn_radiation_wavelength 0.71073
_diffrn_reflns_av_R_equivalents 0.0290
_diffrn_reflns_av_sigmaI/netI 0.0411
_diffrn_reflns_limit_h_max 18
_diffrn_reflns_limit_h_min -19
_diffrn_reflns_limit_k_max 13
_diffrn_reflns_limit_k_min -13
_diffrn_reflns_limit_l_max 20
_diffrn_reflns_limit_l_min -13
_diffrn_reflns_number 11981
_diffrn_reflns_theta_full 27.49
_diffrn_reflns_theta_max 27.49
_diffrn_reflns_theta_min 2.23
_diffrn_standards_decay_% 0
_diffrn_standards_interval_count 0
_diffrn_standards_interval_time 0
_diffrn_standards_number 0
_exptl_absorpt_coefficient_mu 1.262
_exptl_absorpt_correction_T_max 0.8842
_exptl_absorpt_correction_T_min 0.7034
_exptl_absorpt_correction_type multi-scan
_exptl_absorpt_process_details 'CrysAlis Pro (Agilent Technologies, 2010)'
_exptl_crystal_colour Colorless
_exptl_crystal_density_diffrn 1.474
_exptl_crystal_density_method 'not measured'
_exptl_crystal_description Prism
_exptl_crystal_F_000 1072
_exptl_crystal_size_max 0.30
_exptl_crystal_size_mid 0.20
_exptl_crystal_size_min 0.10
_refine_diff_density_max 0.432
_refine_diff_density_min -0.610
_refine_ls_extinction_method none
_refine_ls_goodness_of_fit_ref 1.017
_refine_ls_hydrogen_treatment constr
_refine_ls_matrix_type full
_refine_ls_number_parameters 263
_refine_ls_number_reflns 5323
_refine_ls_number_restraints 0
_refine_ls_restrained_S_all 1.017
_refine_ls_R_factor_all 0.0367
_refine_ls_R_factor_gt 0.0289
_refine_ls_shift/su_max 0.001
_refine_ls_shift/su_mean 0.001
_refine_ls_structure_factor_coef Fsqd
_refine_ls_weighting_details 'calc w=1/[\s^2^(Fo^2^)+(0.0326P)^2^+0.2915P] where P=(Fo^2^+2Fc^2^)/3'
_refine_ls_weighting_scheme calc
_refine_ls_wR_factor_gt 0.0640
_refine_ls_wR_factor_ref 0.0703
_reflns_number_gt 4659
_reflns_number_total 5323
_reflns_threshold_expression I>2\s(I)
_cod_data_source_file bt5460.cif
_cod_data_source_block I
_cod_original_sg_symbol_H-M 'P 2/n'
_cod_database_code 2228978
_cod_database_fobs_code 2228978

loop_
_symmetry_equiv_pos_as_xyz
'x, y, z'
'-x+1/2, y, -z+1/2'
'-x, -y, -z'
'x-1/2, -y, z-1/2'

loop_
_atom_site_type_symbol
_atom_site_label
_atom_site_fract_x
_atom_site_fract_y
_atom_site_fract_z
_atom_site_U_iso_or_equiv
_atom_site_adp_type
_atom_site_calc_flag
_atom_site_refinement_flags
_atom_site_occupancy
_atom_site_disorder_assembly
_atom_site_disorder_group
Sn Sn1 0.7500 0.646740(19) 0.2500 0.01691(7) Uani d S 1 . .
Sn Sn2 0.7500 0.61402(2) 0.7500 0.01760(7) Uani d S 1 . .
S S1 0.80427(5) 0.90208(6) 0.00369(4) 0.02442(15) Uani d . 1 . .
S S2 1.01982(5) 0.34705(6) 0.92845(5) 0.02964(16) Uani d . 1 . .
N N1 0.76659(13) 0.46325(17) 0.16982(12) 0.0186(4) Uani d . 1 . .
N N2 0.76347(15) 0.7767(2) 0.14184(14) 0.0296(5) Uani d . 1 . .
N N3 0.83931(12) 0.79303(17) 0.80419(12) 0.0168(4) Uani d . 1 . .
N N4 0.87303(16) 0.4872(2) 0.82567(14) 0.0328(5) Uani d . 1 . .
C C1 0.60205(16) 0.6504(2) 0.19698(17) 0.0232(5) Uani d . 1 . .
H H1A 0.5832 0.5919 0.1457 0.028 Uiso calc R 1 . .
H H1B 0.5745 0.6180 0.2423 0.028 Uiso calc R 1 . .
C C2 0.56148(17) 0.7817(2) 0.16729(18) 0.0291(6) Uani d . 1 . .
H H2A 0.5763 0.8055 0.1125 0.035 Uiso calc R 1 . .
H H2B 0.5917 0.8446 0.2135 0.035 Uiso calc R 1 . .
C C3 0.45576(19) 0.7876(3) 0.14991(18) 0.0394(7) Uani d . 1 . .
H H3A 0.4255 0.7214 0.1063 0.047 Uiso calc R 1 . .
H H3B 0.4409 0.7696 0.2056 0.047 Uiso calc R 1 . .
C C4 0.4165(2) 0.9175(3) 0.1149(2) 0.0578(10) Uani d . 1 . .
H H4A 0.3488 0.9181 0.1049 0.087 Uiso calc R 1 . .
H H4B 0.4297 0.9346 0.0590 0.087 Uiso calc R 1 . .
H H4C 0.4458 0.9831 0.1582 0.087 Uiso calc R 1 . .
C C5 0.78497(16) 0.4644(2) 0.09300(15) 0.0238(5) Uani d . 1 . .
H H5 0.7912 0.5440 0.0670 0.029 Uiso calc R 1 . .
C C6 0.79562(19) 0.3532(2) 0.04866(17) 0.0292(6) Uani d . 1 . .
H H6 0.8094 0.3574 -0.0060 0.035 Uiso calc R 1 . .
C C7 0.78590(17) 0.2385(2) 0.08520(17) 0.0303(6) Uani d . 1 . .
H H7 0.7913 0.1621 0.0551 0.036 Uiso calc R 1 . .
C C8 0.76801(16) 0.2333(2) 0.16709(17) 0.0246(6) Uani d . 1 . .
C C9 0.75910(15) 0.3498(2) 0.20787(15) 0.0184(5) Uani d . 1 . .
C C10 0.7587(2) 0.1170(2) 0.21069(19) 0.0354(7) Uani d . 1 . .
H H10 0.7649 0.0383 0.1836 0.042 Uiso calc R 1 . .
C C11 0.78116(16) 0.8286(2) 0.08429(15) 0.0191(5) Uani d . 1 . .
C C12 0.70141(16) 0.5978(2) 0.86263(15) 0.0207(5) Uani d . 1 . .
H H12A 0.6957 0.5064 0.8749 0.025 Uiso calc R 1 . .
H H12B 0.7494 0.6343 0.9142 0.025 Uiso calc R 1 . .
C C13 0.60877(17) 0.6616(2) 0.85540(16) 0.0245(5) Uani d . 1 . .
H H13A 0.5619 0.6324 0.8004 0.029 Uiso calc R 1 . .
H H13B 0.6162 0.7545 0.8505 0.029 Uiso calc R 1 . .
C C14 0.57178(19) 0.6351(2) 0.93319(17) 0.0289(6) Uani d . 1 . .
H H14A 0.5663 0.5421 0.9397 0.035 Uiso calc R 1 . .
H H14B 0.6171 0.6675 0.9881 0.035 Uiso calc R 1 . .
C C15 0.47828(19) 0.6955(3) 0.92244(19) 0.0389(7) Uani d . 1 . .
H H15A 0.4576 0.6755 0.9740 0.058 Uiso calc R 1 . .
H H15B 0.4327 0.6626 0.8688 0.058 Uiso calc R 1 . .
H H15C 0.4836 0.7879 0.9175 0.058 Uiso calc R 1 . .
C C16 0.92697(16) 0.7912(2) 0.85792(15) 0.0217(5) Uani d . 1 . .
H H16 0.9561 0.7116 0.8764 0.026 Uiso calc R 1 . .
C C17 0.97730(18) 0.9027(2) 0.88790(16) 0.0262(6) Uani d . 1 . .
H H17 1.0397 0.8983 0.9260 0.031 Uiso calc R 1 . .
C C18 0.93621(17) 1.0177(2) 0.86206(16) 0.0262(6) Uani d . 1 . .
H H18 0.9701 1.0939 0.8815 0.031 Uiso calc R 1 . .
C C19 0.84303(17) 1.0231(2) 0.80631(16) 0.0224(5) Uani d . 1 . .
C C20 0.79742(15) 0.9072(2) 0.77864(14) 0.0170(5) Uani d . 1 . .
C C21 0.79440(18) 1.1396(2) 0.77720(18) 0.0282(6) Uani d . 1 . .
H H21 0.8249 1.2182 0.7964 0.034 Uiso calc R 1 . .
C C22 0.93256(18) 0.4328(2) 0.86806(16) 0.0214(5) Uani d . 1 . .

loop_
_atom_site_aniso_label
_atom_site_aniso_U_11
_atom_site_aniso_U_22
_atom_site_aniso_U_33
_atom_site_aniso_U_12
_atom_site_aniso_U_13
_atom_site_aniso_U_23
Sn1 0.01948(13) 0.01283(11) 0.01867(12) 0.000 0.00609(9) 0.000
Sn2 0.01997(13) 0.01451(12) 0.01626(12) 0.000 0.00229(9) 0.000
S1 0.0332(4) 0.0204(3) 0.0224(3) 0.0006(3) 0.0125(3) 0.0011(2)
S2 0.0255(3) 0.0243(3) 0.0335(4) 0.0060(3) 0.0005(3) 0.0004(3)
N1 0.0181(10) 0.0161(9) 0.0203(10) 0.0001(8) 0.0039(8) -0.0006(8)
N2 0.0296(12) 0.0284(11) 0.0316(12) 0.0009(10) 0.0105(10) 0.0061(10)
N3 0.0178(9) 0.0175(9) 0.0155(9) 0.0000(8) 0.0056(8) -0.0003(8)
N4 0.0346(13) 0.0373(13) 0.0237(11) 0.0053(11) 0.0043(10) 0.0009(10)
C1 0.0183(12) 0.0224(12) 0.0282(13) 0.0032(10) 0.0058(10) -0.0001(10)
C2 0.0286(14) 0.0261(13) 0.0307(14) 0.0108(11) 0.0062(12) 0.0040(11)
C3 0.0334(15) 0.0569(19) 0.0293(15) 0.0216(14) 0.0117(12) 0.0055(14)
C4 0.059(2) 0.075(2) 0.0418(19) 0.044(2) 0.0178(17) 0.0180(18)
C5 0.0262(13) 0.0254(12) 0.0188(12) 0.0032(11) 0.0052(10) 0.0015(10)
C6 0.0326(14) 0.0309(14) 0.0253(14) 0.0074(12) 0.0104(12) -0.0034(11)
C7 0.0290(14) 0.0266(13) 0.0341(15) 0.0083(11) 0.0076(12) -0.0107(12)
C8 0.0229(12) 0.0172(11) 0.0320(14) 0.0025(10) 0.0055(11) -0.0055(10)
C9 0.0123(11) 0.0167(11) 0.0246(13) -0.0002(9) 0.0030(10) -0.0002(9)
C10 0.0415(17) 0.0161(11) 0.0488(18) 0.0020(12) 0.0139(15) -0.0046(12)
C11 0.0187(12) 0.0148(10) 0.0220(12) 0.0013(9) 0.0035(10) -0.0045(10)
C12 0.0234(12) 0.0228(12) 0.0154(11) -0.0037(10) 0.0050(10) 0.0027(10)
C13 0.0246(13) 0.0272(13) 0.0211(12) -0.0022(11) 0.0060(11) 0.0017(10)
C14 0.0300(14) 0.0351(14) 0.0216(13) -0.0056(12) 0.0078(11) -0.0002(11)
C15 0.0296(15) 0.0591(19) 0.0305(15) -0.0067(14) 0.0128(12) -0.0019(14)
C16 0.0209(12) 0.0244(12) 0.0193(12) 0.0000(10) 0.0054(10) -0.0028(10)
C17 0.0213(12) 0.0344(14) 0.0218(13) -0.0055(11) 0.0050(10) -0.0078(11)
C18 0.0286(13) 0.0237(12) 0.0307(14) -0.0119(11) 0.0154(11) -0.0097(11)
C19 0.0265(13) 0.0209(11) 0.0248(12) -0.0033(10) 0.0151(11) -0.0025(10)
C20 0.0206(12) 0.0162(11) 0.0167(11) -0.0008(9) 0.0092(10) -0.0022(9)
C21 0.0358(15) 0.0170(11) 0.0386(16) -0.0042(10) 0.0217(13) -0.0037(10)
C22 0.0305(14) 0.0147(11) 0.0240(13) -0.0035(11) 0.0157(11) -0.0056(10)

loop_
_atom_type_symbol
_atom_type_description
_atom_type_scat_dispersion_real
_atom_type_scat_dispersion_imag
_atom_type_scat_source
C C 0.0033 0.0016 'International Tables Vol C Tables 4.2.6.8 and 6.1.1.4'
H H 0.0000 0.0000 'International Tables Vol C Tables 4.2.6.8 and 6.1.1.4'
N N 0.0061 0.0033 'International Tables Vol C Tables 4.2.6.8 and 6.1.1.4'
S S 0.1246 0.1234 'International Tables Vol C Tables 4.2.6.8 and 6.1.1.4'
Sn Sn -0.6537 1.4246 'International Tables Vol C Tables 4.2.6.8 and 6.1.1.4'

loop_
_geom_angle_atom_site_label_1
_geom_angle_atom_site_label_2
_geom_angle_atom_site_label_3
_geom_angle_site_symmetry_1
_geom_angle_site_symmetry_3
_geom_angle
_geom_angle_publ_flag
C1 Sn1 C1 2_655 . 177.93(12) ?
C1 Sn1 N2 2_655 2_655 90.57(9) ?
C1 Sn1 N2 . 2_655 88.18(8) ?
C1 Sn1 N2 2_655 . 88.18(8) ?
C1 Sn1 N2 . . 90.57(9) ?
N2 Sn1 N2 2_655 . 105.05(11) ?
C1 Sn1 N1 2_655 . 87.78(8) ?
C1 Sn1 N1 . . 93.91(8) ?
N2 Sn1 N1 2_655 . 162.54(7) ?
N2 Sn1 N1 . . 92.27(7) ?
C1 Sn1 N1 2_655 2_655 93.91(8) ?
C1 Sn1 N1 . 2_655 87.78(8) ?
N2 Sn1 N1 2_655 2_655 92.27(7) ?
N2 Sn1 N1 . 2_655 162.54(7) ?
N1 Sn1 N1 . 2_655 70.53(9) ?
C12 Sn2 C12 2_656 . 170.80(13) ?
C12 Sn2 N4 2_656 2_656 86.55(8) ?
C12 Sn2 N4 . 2_656 88.12(8) ?
C12 Sn2 N4 2_656 . 88.12(8) ?
C12 Sn2 N4 . . 86.55(8) ?
N4 Sn2 N4 2_656 . 109.11(11) ?
C12 Sn2 N3 2_656 . 94.02(8) ?
C12 Sn2 N3 . . 93.44(8) ?
N4 Sn2 N3 2_656 . 161.22(7) ?
N4 Sn2 N3 . . 89.68(7) ?
C12 Sn2 N3 2_656 2_656 93.44(8) ?
C12 Sn2 N3 . 2_656 94.02(8) ?
N4 Sn2 N3 2_656 2_656 89.68(7) ?
N4 Sn2 N3 . 2_656 161.22(7) ?
N3 Sn2 N3 . 2_656 71.54(9) ?
C5 N1 C9 . . 118.9(2) ?
C5 N1 Sn1 . . 124.72(15) ?
C9 N1 Sn1 . . 116.34(15) ?
C11 N2 Sn1 . . 168.4(2) ?
C16 N3 C20 . . 118.75(19) ?
C16 N3 Sn2 . . 124.96(15) ?
C20 N3 Sn2 . . 116.29(14) ?
C22 N4 Sn2 . . 173.9(2) ?
C2 C1 Sn1 . . 114.26(17) ?
C2 C1 H1A . . 108.7 ?
Sn1 C1 H1A . . 108.7 ?
C2 C1 H1B . . 108.7 ?
Sn1 C1 H1B . . 108.7 ?
H1A C1 H1B . . 107.6 ?
C1 C2 C3 . . 112.9(2) ?
C1 C2 H2A . . 109.0 ?
C3 C2 H2A . . 109.0 ?
C1 C2 H2B . . 109.0 ?
C3 C2 H2B . . 109.0 ?
H2A C2 H2B . . 107.8 ?
C4 C3 C2 . . 111.7(3) ?
C4 C3 H3A . . 109.3 ?
C2 C3 H3A . . 109.3 ?
C4 C3 H3B . . 109.3 ?
C2 C3 H3B . . 109.3 ?
H3A C3 H3B . . 107.9 ?
C3 C4 H4A . . 109.5 ?
C3 C4 H4B . . 109.5 ?
H4A C4 H4B . . 109.5 ?
C3 C4 H4C . . 109.5 ?
H4A C4 H4C . . 109.5 ?
H4B C4 H4C . . 109.5 ?
N1 C5 C6 . . 122.7(2) ?
N1 C5 H5 . . 118.7 ?
C6 C5 H5 . . 118.7 ?
C7 C6 C5 . . 119.0(3) ?
C7 C6 H6 . . 120.5 ?
C5 C6 H6 . . 120.5 ?
C6 C7 C8 . . 120.1(2) ?
C6 C7 H7 . . 120.0 ?
C8 C7 H7 . . 120.0 ?
C7 C8 C9 . . 117.4(2) ?
C7 C8 C10 . . 123.5(2) ?
C9 C8 C10 . . 119.1(2) ?
N1 C9 C8 . . 122.0(2) ?
N1 C9 C9 . 2_655 118.39(13) ?
C8 C9 C9 . 2_655 119.65(15) ?
C10 C10 C8 2_655 . 121.30(15) ?
C10 C10 H10 2_655 . 119.4 ?
C8 C10 H10 . . 119.4 ?
N2 C11 S1 . . 179.1(2) ?
C13 C12 Sn2 . . 115.99(15) ?
C13 C12 H12A . . 108.3 ?
Sn2 C12 H12A . . 108.3 ?
C13 C12 H12B . . 108.3 ?
Sn2 C12 H12B . . 108.3 ?
H12A C12 H12B . . 107.4 ?
C12 C13 C14 . . 114.0(2) ?
C12 C13 H13A . . 108.8 ?
C14 C13 H13A . . 108.8 ?
C12 C13 H13B . . 108.8 ?
C14 C13 H13B . . 108.8 ?
H13A C13 H13B . . 107.6 ?
C15 C14 C13 . . 112.7(2) ?
C15 C14 H14A . . 109.1 ?
C13 C14 H14A . . 109.1 ?
C15 C14 H14B . . 109.1 ?
C13 C14 H14B . . 109.1 ?
H14A C14 H14B . . 107.8 ?
C14 C15 H15A . . 109.5 ?
C14 C15 H15B . . 109.5 ?
H15A C15 H15B . . 109.5 ?
C14 C15 H15C . . 109.5 ?
H15A C15 H15C . . 109.5 ?
H15B C15 H15C . . 109.5 ?
N3 C16 C17 . . 122.2(2) ?
N3 C16 H16 . . 118.9 ?
C17 C16 H16 . . 118.9 ?
C18 C17 C16 . . 119.5(2) ?
C18 C17 H17 . . 120.2 ?
C16 C17 H17 . . 120.2 ?
C17 C18 C19 . . 119.8(2) ?
C17 C18 H18 . . 120.1 ?
C19 C18 H18 . . 120.1 ?
C20 C19 C18 . . 117.3(2) ?
C20 C19 C21 . . 119.4(2) ?
C18 C19 C21 . . 123.3(2) ?
N3 C20 C19 . . 122.4(2) ?
N3 C20 C20 . 2_656 117.94(12) ?
C19 C20 C20 . 2_656 119.61(14) ?
C21 C21 C19 2_656 . 121.02(14) ?
C21 C21 H21 2_656 . 119.5 ?
C19 C21 H21 . . 119.5 ?
N4 C22 S2 . . 177.7(2) ?

loop_
_geom_bond_atom_site_label_1
_geom_bond_atom_site_label_2
_geom_bond_site_symmetry_2
_geom_bond_distance
_geom_bond_publ_flag
Sn1 C1 2_655 2.125(2) ?
Sn1 C1 . 2.125(2) ?
Sn1 N2 2_655 2.248(2) ?
Sn1 N2 . 2.248(2) ?
Sn1 N1 . 2.3646(19) ?
Sn1 N1 2_655 2.3646(19) ?
Sn2 C12 2_656 2.126(2) ?
Sn2 C12 . 2.126(2) ?
Sn2 N4 2_656 2.302(2) ?
Sn2 N4 . 2.302(2) ?
Sn2 N3 . 2.3215(18) ?
Sn2 N3 2_656 2.3215(18) ?
S1 C11 . 1.616(3) ?
S2 C22 . 1.641(3) ?
N1 C5 . 1.326(3) ?
N1 C9 . 1.357(3) ?
N2 C11 . 1.159(3) ?
N3 C16 . 1.335(3) ?
N3 C20 . 1.360(3) ?
N4 C22 . 1.102(3) ?
C1 C2 . 1.526(3) ?
C1 H1A . 0.9900 ?
C1 H1B . 0.9900 ?
C2 C3 . 1.527(4) ?
C2 H2A . 0.9900 ?
C2 H2B . 0.9900 ?
C3 C4 . 1.525(4) ?
C3 H3A . 0.9900 ?
C3 H3B . 0.9900 ?
C4 H4A . 0.9800 ?
C4 H4B . 0.9800 ?
C4 H4C . 0.9800 ?
C5 C6 . 1.398(3) ?
C5 H5 . 0.9500 ?
C6 C7 . 1.365(4) ?
C6 H6 . 0.9500 ?
C7 C8 . 1.402(4) ?
C7 H7 . 0.9500 ?
C8 C9 . 1.410(3) ?
C8 C10 . 1.433(4) ?
C9 C9 2_655 1.440(5) ?
C10 C10 2_655 1.347(6) ?
C10 H10 . 0.9500 ?
C12 C13 . 1.516(3) ?
C12 H12A . 0.9900 ?
C12 H12B . 0.9900 ?
C13 C14 . 1.521(4) ?
C13 H13A . 0.9900 ?
C13 H13B . 0.9900 ?
C14 C15 . 1.502(4) ?
C14 H14A . 0.9900 ?
C14 H14B . 0.9900 ?
C15 H15A . 0.9800 ?
C15 H15B . 0.9800 ?
C15 H15C . 0.9800 ?
C16 C17 . 1.399(3) ?
C16 H16 . 0.9500 ?
C17 C18 . 1.364(3) ?
C17 H17 . 0.9500 ?
C18 C19 . 1.413(3) ?
C18 H18 . 0.9500 ?
C19 C20 . 1.403(3) ?
C19 C21 . 1.430(3) ?
C20 C20 2_656 1.440(4) ?
C21 C21 2_656 1.352(5) ?
C21 H21 . 0.9500 ?

loop_
_geom_torsion_atom_site_label_1
_geom_torsion_atom_site_label_2
_geom_torsion_atom_site_label_3
_geom_torsion_atom_site_label_4
_geom_torsion_site_symmetry_1
_geom_torsion_site_symmetry_2
_geom_torsion_site_symmetry_3
_geom_torsion_site_symmetry_4
_geom_torsion
_geom_torsion_publ_flag
C1 Sn1 N1 C5 2_655 . . . -83.32(19) ?
C1 Sn1 N1 C5 . . . . 95.49(18) ?
N2 Sn1 N1 C5 2_655 . . . -168.1(2) ?
N2 Sn1 N1 C5 . . . . 4.76(18) ?
N1 Sn1 N1 C5 2_655 . . . -178.3(2) ?
C1 Sn1 N1 C9 2_655 . . . 94.70(16) ?
C1 Sn1 N1 C9 . . . . -86.49(16) ?
N2 Sn1 N1 C9 2_655 . . . 9.9(3) ?
N2 Sn1 N1 C9 . . . . -177.21(15) ?
N1 Sn1 N1 C9 2_655 . . . -0.24(11) ?
C1 Sn1 N2 C11 2_655 . . . 51.6(10) ?
C1 Sn1 N2 C11 . . . . -130.1(10) ?
N2 Sn1 N2 C11 2_655 . . . 141.7(10) ?
N1 Sn1 N2 C11 . . . . -36.1(10) ?
N1 Sn1 N2 C11 2_655 . . . -45.7(11) ?
C12 Sn2 N3 C16 2_656 . . . -88.13(19) ?
C12 Sn2 N3 C16 . . . . 86.48(19) ?
N4 Sn2 N3 C16 2_656 . . . -179.2(2) ?
N4 Sn2 N3 C16 . . . . -0.05(18) ?
N3 Sn2 N3 C16 2_656 . . . 179.6(2) ?
C12 Sn2 N3 C20 2_656 . . . 92.20(16) ?
C12 Sn2 N3 C20 . . . . -93.18(16) ?
N4 Sn2 N3 C20 2_656 . . . 1.1(3) ?
N4 Sn2 N3 C20 . . . . -179.71(16) ?
N3 Sn2 N3 C20 2_656 . . . -0.09(11) ?
N2 Sn1 C1 C2 2_655 . . . 62.44(19) ?
N2 Sn1 C1 C2 . . . . -42.61(19) ?
N1 Sn1 C1 C2 . . . . -134.92(19) ?
N1 Sn1 C1 C2 2_655 . . . 154.78(19) ?
Sn1 C1 C2 C3 . . . . -166.65(18) ?
C1 C2 C3 C4 . . . . -176.4(2) ?
C9 N1 C5 C6 . . . . 1.0(3) ?
Sn1 N1 C5 C6 . . . . 178.97(18) ?
N1 C5 C6 C7 . . . . 0.6(4) ?
C5 C6 C7 C8 . . . . -1.7(4) ?
C6 C7 C8 C9 . . . . 1.1(4) ?
C6 C7 C8 C10 . . . . -178.7(3) ?
C5 N1 C9 C8 . . . . -1.6(3) ?
Sn1 N1 C9 C8 . . . . -179.73(16) ?
C5 N1 C9 C9 . . . 2_655 178.8(2) ?
Sn1 N1 C9 C9 . . . 2_655 0.7(3) ?
C7 C8 C9 N1 . . . . 0.5(3) ?
C10 C8 C9 N1 . . . . -179.6(2) ?
C7 C8 C9 C9 . . . 2_655 -179.9(3) ?
C10 C8 C9 C9 . . . 2_655 0.0(4) ?
C7 C8 C10 C10 . . . 2_655 -179.9(3) ?
C9 C8 C10 C10 . . . 2_655 0.3(5) ?
N4 Sn2 C12 C13 2_656 . . . -67.64(18) ?
N4 Sn2 C12 C13 . . . . -176.91(18) ?
N3 Sn2 C12 C13 . . . . 93.62(17) ?
N3 Sn2 C12 C13 2_656 . . . 21.90(18) ?
Sn2 C12 C13 C14 . . . . 173.58(16) ?
C12 C13 C14 C15 . . . . -177.8(2) ?
C20 N3 C16 C17 . . . . -0.7(3) ?
Sn2 N3 C16 C17 . . . . 179.63(18) ?
N3 C16 C17 C18 . . . . 0.2(4) ?
C16 C17 C18 C19 . . . . 0.8(4) ?
C17 C18 C19 C20 . . . . -1.2(4) ?
C17 C18 C19 C21 . . . . 179.1(2) ?
C16 N3 C20 C19 . . . . 0.3(3) ?
Sn2 N3 C20 C19 . . . . 179.99(17) ?
C16 N3 C20 C20 . . . 2_656 -179.4(2) ?
Sn2 N3 C20 C20 . . . 2_656 0.3(3) ?
C18 C19 C20 N3 . . . . 0.6(3) ?
C21 C19 C20 N3 . . . . -179.6(2) ?
C18 C19 C20 C20 . . . 2_656 -179.6(3) ?
C21 C19 C20 C20 . . . 2_656 0.1(4) ?
C20 C19 C21 C21 . . . 2_656 -0.7(5) ?
C18 C19 C21 C21 . . . 2_656 179.1(3) ?
